data_2221083
loop_
_publ_author_name
'Tan, Jun'

_publ_section_title
;(<i>E</i>)-<i>N</i>'-[1-(4-Hydroxyphenyl)ethylidene]-2-(quinolin-8-yloxy)acetohydrazide
 methanol solvate
;
_journal_coeditor_code HB2916
_journal_issue 3
_journal_name_full 'Acta Crystallographica Section E'
_journal_page_first o651
_journal_paper_doi 10.1107/S1600536809006461
_journal_volume 65
_journal_year 2009
_chemical_formula_iupac 'C19 H17 N3 O3, C H4 O'
_chemical_formula_moiety 'C19 H17 N3 O3, C H4 O'
_chemical_formula_sum 'C20 H21 N3 O4'
_chemical_formula_weight 367.40
_chemical_name_systematic
;
(<i>E</i>)-<i>N</i>'-[1-(4-Hydroxyphenyl)ethylidene]-2-(quinolin-8-
yloxy)acetohydrazide methanol solvate
;
_space_group_IT_number 2
_symmetry_cell_setting triclinic
_symmetry_space_group_name_Hall '-P 1'
_symmetry_space_group_name_H-M 'P -1'
_atom_sites_solution_hydrogens geom
_atom_sites_solution_primary direct
_atom_sites_solution_secondary difmap
_cell_angle_alpha 70.055(5)
_cell_angle_beta 83.033(4)
_cell_angle_gamma 65.845(4)
_cell_formula_units_Z 2
_cell_length_a 9.552(3)
_cell_length_b 10.622(2)
_cell_length_c 10.665(4)
_cell_measurement_reflns_used 1866
_cell_measurement_temperature 295
_cell_measurement_theta_max 26.504
_cell_measurement_theta_min 2.481
_cell_volume 927.9(5)
_computing_cell_refinement 'SAINT (Siemens, 1996)'
_computing_data_collection 'SMART (Siemens, 1996)'
_computing_data_reduction 'SAINT (Siemens, 1996)'
_computing_molecular_graphics 'SHELXTL (Sheldrick, 2008)'
_computing_publication_material 'SHELXTL (Sheldrick, 2008)'
_computing_structure_refinement 'SHELXL97 (Sheldrick, 2008)'
_computing_structure_solution 'SHELXS97 (Sheldrick, 2008)'
_diffrn_ambient_temperature 295
_diffrn_measured_fraction_theta_full 0.994
_diffrn_measured_fraction_theta_max 0.994
_diffrn_measurement_device_type 'Bruker SMART CCD'
_diffrn_measurement_method '\f and \w'
_diffrn_radiation_monochromator graphite
_diffrn_radiation_source 'fine-focus sealed tube'
_diffrn_radiation_type MoK\a
_diffrn_radiation_wavelength 0.71073
_diffrn_reflns_av_R_equivalents 0.0207
_diffrn_reflns_av_sigmaI/netI 0.0350
_diffrn_reflns_limit_h_max 8
_diffrn_reflns_limit_h_min -11
_diffrn_reflns_limit_k_max 7
_diffrn_reflns_limit_k_min -12
_diffrn_reflns_limit_l_max 12
_diffrn_reflns_limit_l_min -12
_diffrn_reflns_number 4927
_diffrn_reflns_theta_full 25.04
_diffrn_reflns_theta_max 25.04
_diffrn_reflns_theta_min 2.03
_diffrn_standards_decay_% 0
_diffrn_standards_number 0
_exptl_absorpt_coefficient_mu 0.093
_exptl_absorpt_correction_T_max 0.986
_exptl_absorpt_correction_T_min 0.982
_exptl_absorpt_correction_type multi-scan
_exptl_absorpt_process_details '(SADABS; Sheldrick, 1996)'
_exptl_crystal_colour 'light yellow'
_exptl_crystal_density_diffrn 1.315
_exptl_crystal_density_method 'not measured'
_exptl_crystal_description block
_exptl_crystal_F_000 388
_exptl_crystal_size_max 0.20
_exptl_crystal_size_mid 0.18
_exptl_crystal_size_min 0.15
_refine_diff_density_max 0.171
_refine_diff_density_min -0.195
_refine_ls_extinction_method none
_refine_ls_goodness_of_fit_ref 1.077
_refine_ls_hydrogen_treatment constr
_refine_ls_matrix_type full
_refine_ls_number_parameters 246
_refine_ls_number_reflns 3261
_refine_ls_number_restraints 0
_refine_ls_restrained_S_all 1.077
_refine_ls_R_factor_all 0.0654
_refine_ls_R_factor_gt 0.0496
_refine_ls_shift/su_max 0.000
_refine_ls_shift/su_mean 0.000
_refine_ls_structure_factor_coef Fsqd
_refine_ls_weighting_details 'calc w=1/[\s^2^(Fo^2^)+(0.0478P)^2^+0.5262P] where P=(Fo^2^+2Fc^2^)/3'
_refine_ls_weighting_scheme calc
_refine_ls_wR_factor_gt 0.1334
_refine_ls_wR_factor_ref 0.1427
_reflns_number_gt 2430
_reflns_number_total 3261
_reflns_threshold_expression I>2\s(I)
_cod_data_source_file hb2916.cif
_cod_data_source_block I
_cod_database_code 2221083
_cod_database_fobs_code 2221083

loop_
_symmetry_equiv_pos_as_xyz
'x, y, z'
'-x, -y, -z'

loop_
_atom_site_type_symbol
_atom_site_label
_atom_site_fract_x
_atom_site_fract_y
_atom_site_fract_z
_atom_site_U_iso_or_equiv
_atom_site_adp_type
_atom_site_calc_flag
_atom_site_refinement_flags
_atom_site_occupancy
_atom_site_disorder_assembly
_atom_site_disorder_group
O O1 0.32959(17) 0.65533(18) 0.12916(16) 0.0512(4) Uani d . 1 . .
O O2 0.0115(2) 0.8800(2) -0.09376(17) 0.0620(5) Uani d . 1 . .
O O3 -0.83771(19) 1.1439(3) 0.2526(2) 0.0726(6) Uani d . 1 . .
H H3 -0.8762 1.1285 0.1977 0.109 Uiso calc R 1 . .
O O4 0.1513(2) 0.5644(2) 0.3745(2) 0.0666(5) Uani d . 1 . .
H H4 0.2444 0.5347 0.3643 0.100 Uiso calc R 1 . .
N N1 0.4677(2) 0.4420(2) 0.3533(2) 0.0523(5) Uani d . 1 . .
N N2 0.0236(2) 0.7950(2) 0.1324(2) 0.0516(5) Uani d . 1 . .
H H2 0.0807 0.7494 0.2034 0.062 Uiso calc R 1 . .
N N3 -0.1361(2) 0.8523(2) 0.1406(2) 0.0509(5) Uani d . 1 . .
C C1 0.5370(3) 0.3362(3) 0.4623(3) 0.0624(7) Uani d . 1 . .
H H1 0.4761 0.3085 0.5321 0.075 Uiso calc R 1 . .
C C2 0.6963(3) 0.2631(3) 0.4795(3) 0.0694(8) Uani d . 1 . .
H H2A 0.7393 0.1882 0.5581 0.083 Uiso calc R 1 . .
C C3 0.7866(3) 0.3033(3) 0.3797(3) 0.0672(8) Uani d . 1 . .
H H3A 0.8928 0.2558 0.3895 0.081 Uiso calc R 1 . .
C C4 0.7203(3) 0.4173(3) 0.2607(3) 0.0528(6) Uani d . 1 . .
C C5 0.8077(3) 0.4653(3) 0.1532(3) 0.0638(8) Uani d . 1 . .
H H5 0.9143 0.4225 0.1589 0.077 Uiso calc R 1 . .
C C6 0.7356(3) 0.5740(3) 0.0418(3) 0.0646(8) Uani d . 1 . .
H H6 0.7940 0.6059 -0.0282 0.078 Uiso calc R 1 . .
C C7 0.5749(3) 0.6397(3) 0.0292(3) 0.0540(6) Uani d . 1 . .
H H7 0.5283 0.7127 -0.0493 0.065 Uiso calc R 1 . .
C C8 0.4869(3) 0.5969(3) 0.1319(2) 0.0451(6) Uani d . 1 . .
C C9 0.5576(3) 0.4842(3) 0.2515(2) 0.0449(6) Uani d . 1 . .
C C10 0.2571(3) 0.7563(3) 0.0056(2) 0.0486(6) Uani d . 1 . .
H H10A 0.2909 0.7093 -0.0627 0.058 Uiso calc R 1 . .
H H10B 0.2884 0.8376 -0.0199 0.058 Uiso calc R 1 . .
C C11 0.0854(3) 0.8127(3) 0.0119(2) 0.0455(6) Uani d . 1 . .
C C12 -0.1908(3) 0.8900(3) 0.2445(2) 0.0463(6) Uani d . 1 . .
C C13 -0.0992(3) 0.8864(3) 0.3513(3) 0.0587(7) Uani d . 1 . .
H H13A -0.0081 0.7983 0.3722 0.088 Uiso calc R 1 . .
H H13B -0.1597 0.8897 0.4298 0.088 Uiso calc R 1 . .
H H13C -0.0712 0.9689 0.3203 0.088 Uiso calc R 1 . .
C C14 -0.3614(3) 0.9510(3) 0.2510(2) 0.0447(6) Uani d . 1 . .
C C15 -0.4388(3) 1.0446(3) 0.3227(3) 0.0577(7) Uani d . 1 . .
H H15 -0.3831 1.0654 0.3729 0.069 Uiso calc R 1 . .
C C16 -0.5971(3) 1.1082(3) 0.3218(3) 0.0640(8) Uani d . 1 . .
H H16 -0.6464 1.1716 0.3705 0.077 Uiso calc R 1 . .
C C17 -0.6820(3) 1.0784(3) 0.2495(2) 0.0508(6) Uani d . 1 . .
C C18 -0.6079(3) 0.9839(3) 0.1787(3) 0.0578(7) Uani d . 1 . .
H H18 -0.6644 0.9622 0.1300 0.069 Uiso calc R 1 . .
C C19 -0.4494(3) 0.9211(3) 0.1796(3) 0.0554(7) Uani d . 1 . .
H H19 -0.4006 0.8573 0.1313 0.067 Uiso calc R 1 . .
C C20 0.0957(4) 0.4729(4) 0.3498(5) 0.1075(14) Uani d . 1 . .
H H20A 0.1292 0.3811 0.4202 0.161 Uiso calc R 1 . .
H H20B 0.1338 0.4576 0.2664 0.161 Uiso calc R 1 . .
H H20C -0.0144 0.5168 0.3456 0.161 Uiso calc R 1 . .

loop_
_atom_site_aniso_label
_atom_site_aniso_U_11
_atom_site_aniso_U_22
_atom_site_aniso_U_33
_atom_site_aniso_U_12
_atom_site_aniso_U_13
_atom_site_aniso_U_23
O1 0.0323(9) 0.0558(10) 0.0498(10) -0.0091(7) -0.0026(7) -0.0074(8)
O2 0.0498(11) 0.0737(13) 0.0533(11) -0.0199(9) -0.0132(9) -0.0100(9)
O3 0.0358(10) 0.0972(16) 0.0839(15) -0.0128(10) -0.0033(9) -0.0429(12)
O4 0.0499(11) 0.0642(12) 0.0743(13) -0.0161(10) 0.0034(10) -0.0174(10)
N1 0.0471(12) 0.0523(12) 0.0533(12) -0.0163(10) -0.0040(10) -0.0142(10)
N2 0.0341(11) 0.0552(13) 0.0525(13) -0.0051(9) -0.0079(9) -0.0144(10)
N3 0.0346(11) 0.0521(12) 0.0560(13) -0.0064(9) -0.0049(9) -0.0166(10)
C1 0.0664(18) 0.0619(17) 0.0547(16) -0.0257(15) -0.0087(13) -0.0096(14)
C2 0.0640(19) 0.0627(18) 0.0703(19) -0.0161(15) -0.0258(16) -0.0099(15)
C3 0.0456(16) 0.0624(18) 0.085(2) -0.0084(13) -0.0224(15) -0.0211(16)
C4 0.0409(14) 0.0533(15) 0.0679(17) -0.0133(12) -0.0092(12) -0.0268(13)
C5 0.0331(13) 0.0740(19) 0.086(2) -0.0173(13) 0.0023(14) -0.0330(17)
C6 0.0447(15) 0.0720(19) 0.077(2) -0.0245(14) 0.0125(14) -0.0252(16)
C7 0.0457(14) 0.0550(15) 0.0571(16) -0.0182(12) 0.0020(12) -0.0152(12)
C8 0.0355(12) 0.0448(13) 0.0546(14) -0.0122(10) -0.0009(11) -0.0194(11)
C9 0.0383(13) 0.0446(13) 0.0544(15) -0.0132(11) -0.0038(11) -0.0211(11)
C10 0.0424(13) 0.0505(14) 0.0477(14) -0.0162(11) -0.0022(11) -0.0114(11)
C11 0.0408(13) 0.0409(13) 0.0514(14) -0.0118(10) -0.0062(11) -0.0134(11)
C12 0.0388(13) 0.0423(13) 0.0495(14) -0.0100(10) -0.0044(11) -0.0104(11)
C13 0.0438(14) 0.0680(18) 0.0578(16) -0.0124(13) -0.0077(12) -0.0215(14)
C14 0.0385(12) 0.0462(13) 0.0431(13) -0.0127(10) -0.0031(10) -0.0103(11)
C15 0.0410(14) 0.0717(18) 0.0655(17) -0.0133(13) -0.0071(12) -0.0362(15)
C16 0.0456(15) 0.0753(19) 0.0713(18) -0.0074(13) -0.0030(13) -0.0427(16)
C17 0.0358(13) 0.0590(16) 0.0503(14) -0.0131(11) -0.0026(11) -0.0147(12)
C18 0.0463(15) 0.0756(19) 0.0649(17) -0.0263(14) -0.0011(12) -0.0349(15)
C19 0.0450(15) 0.0657(17) 0.0630(16) -0.0187(13) 0.0031(12) -0.0341(14)
C20 0.088(3) 0.082(3) 0.168(4) -0.045(2) 0.025(3) -0.052(3)

loop_
_atom_type_symbol
_atom_type_description
_atom_type_scat_dispersion_real
_atom_type_scat_dispersion_imag
_atom_type_scat_source
C C 0.0033 0.0016 'International Tables Vol C Tables 4.2.6.8 and 6.1.1.4'
H H 0.0000 0.0000 'International Tables Vol C Tables 4.2.6.8 and 6.1.1.4'
N N 0.0061 0.0033 'International Tables Vol C Tables 4.2.6.8 and 6.1.1.4'
O O 0.0106 0.0060 'International Tables Vol C Tables 4.2.6.8 and 6.1.1.4'

loop_
_geom_angle_atom_site_label_1
_geom_angle_atom_site_label_2
_geom_angle_atom_site_label_3
_geom_angle_site_symmetry_1
_geom_angle_site_symmetry_3
_geom_angle
_geom_angle_publ_flag
C8 O1 C10 . . 116.27(18) ?
C17 O3 H3 . . 109.5 ?
C20 O4 H4 . . 109.5 ?
C1 N1 C9 . . 117.8(2) ?
C11 N2 N3 . . 118.39(19) ?
C11 N2 H2 . . 120.8 ?
N3 N2 H2 . . 120.8 ?
C12 N3 N2 . . 116.1(2) ?
N1 C1 C2 . . 124.1(3) ?
N1 C1 H1 . . 117.9 ?
C2 C1 H1 . . 117.9 ?
C3 C2 C1 . . 118.7(3) ?
C3 C2 H2A . . 120.6 ?
C1 C2 H2A . . 120.6 ?
C2 C3 C4 . . 120.3(3) ?
C2 C3 H3A . . 119.9 ?
C4 C3 H3A . . 119.9 ?
C5 C4 C3 . . 123.2(2) ?
C5 C4 C9 . . 119.7(2) ?
C3 C4 C9 . . 117.1(3) ?
C6 C5 C4 . . 119.7(2) ?
C6 C5 H5 . . 120.2 ?
C4 C5 H5 . . 120.2 ?
C5 C6 C7 . . 121.7(3) ?
C5 C6 H6 . . 119.2 ?
C7 C6 H6 . . 119.2 ?
C8 C7 C6 . . 120.2(3) ?
C8 C7 H7 . . 119.9 ?
C6 C7 H7 . . 119.9 ?
C7 C8 O1 . . 124.3(2) ?
C7 C8 C9 . . 120.1(2) ?
O1 C8 C9 . . 115.5(2) ?
N1 C9 C4 . . 122.0(2) ?
N1 C9 C8 . . 119.4(2) ?
C4 C9 C8 . . 118.6(2) ?
O1 C10 C11 . . 112.4(2) ?
O1 C10 H10A . . 109.1 ?
C11 C10 H10A . . 109.1 ?
O1 C10 H10B . . 109.1 ?
C11 C10 H10B . . 109.1 ?
H10A C10 H10B . . 107.9 ?
O2 C11 N2 . . 124.5(2) ?
O2 C11 C10 . . 117.8(2) ?
N2 C11 C10 . . 117.4(2) ?
N3 C12 C14 . . 115.1(2) ?
N3 C12 C13 . . 125.8(2) ?
C14 C12 C13 . . 118.9(2) ?
C12 C13 H13A . . 109.5 ?
C12 C13 H13B . . 109.5 ?
H13A C13 H13B . . 109.5 ?
C12 C13 H13C . . 109.5 ?
H13A C13 H13C . . 109.5 ?
H13B C13 H13C . . 109.5 ?
C15 C14 C19 . . 117.1(2) ?
C15 C14 C12 . . 121.7(2) ?
C19 C14 C12 . . 121.1(2) ?
C14 C15 C16 . . 121.5(2) ?
C14 C15 H15 . . 119.2 ?
C16 C15 H15 . . 119.2 ?
C17 C16 C15 . . 120.4(2) ?
C17 C16 H16 . . 119.8 ?
C15 C16 H16 . . 119.8 ?
O3 C17 C18 . . 122.9(2) ?
O3 C17 C16 . . 117.8(2) ?
C18 C17 C16 . . 119.3(2) ?
C17 C18 C19 . . 120.0(2) ?
C17 C18 H18 . . 120.0 ?
C19 C18 H18 . . 120.0 ?
C18 C19 C14 . . 121.6(2) ?
C18 C19 H19 . . 119.2 ?
C14 C19 H19 . . 119.2 ?
O4 C20 H20A . . 109.5 ?
O4 C20 H20B . . 109.5 ?
H20A C20 H20B . . 109.5 ?
O4 C20 H20C . . 109.5 ?
H20A C20 H20C . . 109.5 ?
H20B C20 H20C . . 109.5 ?

loop_
_geom_bond_atom_site_label_1
_geom_bond_atom_site_label_2
_geom_bond_site_symmetry_2
_geom_bond_distance
_geom_bond_publ_flag
O1 C8 . 1.371(3) ?
O1 C10 . 1.420(3) ?
O2 C11 . 1.229(3) ?
O3 C17 . 1.361(3) ?
O3 H3 . 0.8200 ?
O4 C20 . 1.389(4) ?
O4 H4 . 0.8200 ?
N1 C1 . 1.319(3) ?
N1 C9 . 1.369(3) ?
N2 C11 . 1.333(3) ?
N2 N3 . 1.396(3) ?
N2 H2 . 0.8600 ?
N3 C12 . 1.286(3) ?
C1 C2 . 1.399(4) ?
C1 H1 . 0.9300 ?
C2 C3 . 1.352(4) ?
C2 H2A . 0.9300 ?
C3 C4 . 1.413(4) ?
C3 H3A . 0.9300 ?
C4 C5 . 1.410(4) ?
C4 C9 . 1.420(3) ?
C5 C6 . 1.353(4) ?
C5 H5 . 0.9300 ?
C6 C7 . 1.404(4) ?
C6 H6 . 0.9300 ?
C7 C8 . 1.364(3) ?
C7 H7 . 0.9300 ?
C8 C9 . 1.423(3) ?
C10 C11 . 1.501(3) ?
C10 H10A . 0.9700 ?
C10 H10B . 0.9700 ?
C12 C14 . 1.490(3) ?
C12 C13 . 1.501(3) ?
C13 H13A . 0.9600 ?
C13 H13B . 0.9600 ?
C13 H13C . 0.9600 ?
C14 C15 . 1.379(3) ?
C14 C19 . 1.387(3) ?
C15 C16 . 1.380(4) ?
C15 H15 . 0.9300 ?
C16 C17 . 1.372(4) ?
C16 H16 . 0.9300 ?
C17 C18 . 1.372(4) ?
C18 C19 . 1.382(4) ?
C18 H18 . 0.9300 ?
C19 H19 . 0.9300 ?
C20 H20A . 0.9600 ?
C20 H20B . 0.9600 ?
C20 H20C . 0.9600 ?

loop_
_geom_hbond_atom_site_label_D
_geom_hbond_atom_site_label_H
_geom_hbond_atom_site_label_A
_geom_hbond_site_symmetry_A
_geom_hbond_distance_DH
_geom_hbond_distance_HA
_geom_hbond_distance_DA
_geom_hbond_angle_DHA
O3 H3 O2 2_475 0.82 1.85 2.647(3) 165
O4 H4 N1 . 0.82 1.96 2.773(3) 174
O4 H4 O1 . 0.82 2.60 3.036(3) 115
N2 H2 O4 . 0.86 2.10 2.856(3) 146

loop_
_geom_torsion_atom_site_label_1
_geom_torsion_atom_site_label_2
_geom_torsion_atom_site_label_3
_geom_torsion_atom_site_label_4
_geom_torsion_site_symmetry_1
_geom_torsion_site_symmetry_2
_geom_torsion_site_symmetry_3
_geom_torsion_site_symmetry_4
_geom_torsion
_geom_torsion_publ_flag
C11 N2 N3 C12 . . . . -151.2(2) ?
C9 N1 C1 C2 . . . . -1.0(4) ?
N1 C1 C2 C3 . . . . 0.9(5) ?
C1 C2 C3 C4 . . . . 0.0(5) ?
C2 C3 C4 C5 . . . . 179.6(3) ?
C2 C3 C4 C9 . . . . -0.7(4) ?
C3 C4 C5 C6 . . . . 179.2(3) ?
C9 C4 C5 C6 . . . . -0.5(4) ?
C4 C5 C6 C7 . . . . -0.8(4) ?
C5 C6 C7 C8 . . . . 1.5(4) ?
C6 C7 C8 O1 . . . . 179.5(2) ?
C6 C7 C8 C9 . . . . -0.7(4) ?
C10 O1 C8 C7 . . . . 6.5(3) ?
C10 O1 C8 C9 . . . . -173.2(2) ?
C1 N1 C9 C4 . . . . 0.2(4) ?
C1 N1 C9 C8 . . . . 179.3(2) ?
C5 C4 C9 N1 . . . . -179.7(2) ?
C3 C4 C9 N1 . . . . 0.6(4) ?
C5 C4 C9 C8 . . . . 1.2(4) ?
C3 C4 C9 C8 . . . . -178.5(2) ?
C7 C8 C9 N1 . . . . -179.7(2) ?
O1 C8 C9 N1 . . . . 0.1(3) ?
C7 C8 C9 C4 . . . . -0.6(4) ?
O1 C8 C9 C4 . . . . 179.2(2) ?
C8 O1 C10 C11 . . . . 179.3(2) ?
N3 N2 C11 O2 . . . . 2.2(4) ?
N3 N2 C11 C10 . . . . 177.3(2) ?
O1 C10 C11 O2 . . . . -167.4(2) ?
O1 C10 C11 N2 . . . . 17.2(3) ?
N2 N3 C12 C14 . . . . 179.9(2) ?
N2 N3 C12 C13 . . . . 4.1(4) ?
N3 C12 C14 C15 . . . . -154.8(3) ?
C13 C12 C14 C15 . . . . 21.3(4) ?
N3 C12 C14 C19 . . . . 22.1(3) ?
C13 C12 C14 C19 . . . . -161.8(2) ?
C19 C14 C15 C16 . . . . -1.2(4) ?
C12 C14 C15 C16 . . . . 175.9(3) ?
C14 C15 C16 C17 . . . . 0.5(5) ?
C15 C16 C17 O3 . . . . 179.8(3) ?
C15 C16 C17 C18 . . . . 0.4(4) ?
O3 C17 C18 C19 . . . . 180.0(3) ?
C16 C17 C18 C19 . . . . -0.7(4) ?
C17 C18 C19 C14 . . . . 0.0(4) ?
C15 C14 C19 C18 . . . . 0.9(4) ?
C12 C14 C19 C18 . . . . -176.1(2) ?

loop_
_cod_related_entry_id
_cod_related_entry_database
_cod_related_entry_code
1 ChemSpider 30655719
